data_4000572
_journal_name_full 'Chemistry of Materials'
_journal_paper_doi 10.1021/cm047881j
_journal_year 2005
_chemical_formula_sum 'C14 H28 F6 Li N O10 S2'
_chemical_formula_weight 555.43
_chemical_name_systematic (G2)2:LiTFSI
_space_group_IT_number 9
_symmetry_cell_setting monoclinic
_symmetry_space_group_name_Hall 'C -2yc'
_symmetry_space_group_name_H-M 'C 1 c 1'
_cell_angle_alpha 90.00
_cell_angle_beta 92.954(12)
_cell_angle_gamma 90.00
_cell_formula_units_Z 16
_cell_length_a 32.016(7)
_cell_length_b 16.227(4)
_cell_length_c 19.156(5)
_cell_measurement_temperature 98(2)
_cell_volume 9939(4)
_exptl_crystal_density_diffrn 1.485
_cod_depositor_comments
;
The following automatic conversions were performed:
'_symmetry_cell_setting' value 'Monoclinic' changed to 'monoclinic'
according to '/home/saulius/struct/CIF-dictionaries/cif_core.dic'
dictionary named 'cif_core.dic' version 2.4.1 from 2010-06-29.

Automatic conversion script
Id: cif_fix_enum 1527 2010-12-29 10:47:43Z saulius 
;
_cod_original_sg_symbol_H-M 'C c'
_cod_database_code 4000572

loop_
_symmetry_equiv_pos_as_xyz
'x, y, z'
'x, -y, z+1/2'
'x+1/2, y+1/2, z'
'x+1/2, -y+1/2, z+1/2'

loop_
_atom_site_label
_atom_site_type_symbol
_atom_site_fract_x
_atom_site_fract_y
_atom_site_fract_z
_atom_site_U_iso_or_equiv
_atom_site_adp_type
_atom_site_occupancy
_atom_site_symmetry_multiplicity
_atom_site_calc_flag
_atom_site_refinement_flags
_atom_site_disorder_assembly
_atom_site_disorder_group
S1 S -0.204626(19) -0.05771(3) 0.03747(3) 0.02455(13) Uani 1 1 d . . .
S2 S -0.174049(19) -0.21472(3) 0.07102(3) 0.02323(13) Uani 1 1 d . . .
F1 F -0.22635(6) -0.06459(12) 0.16704(8) 0.0516(5) Uani 1 1 d . . .
F2 F -0.27734(5) -0.07174(10) 0.09241(9) 0.0448(4) Uani 1 1 d . . .
F3 F -0.24676(6) 0.04500(9) 0.10987(9) 0.0487(5) Uani 1 1 d . . .
F4 F -0.10359(5) -0.27719(9) 0.03559(9) 0.0402(4) Uani 1 1 d . . .
F5 F -0.14570(6) -0.24665(11) -0.05171(8) 0.0504(5) Uani 1 1 d . . .
F6 F -0.11237(5) -0.15049(10) 0.00392(10) 0.0489(5) Uani 1 1 d . . .
O25 O -0.22496(6) -0.02404(10) -0.02365(9) 0.0337(5) Uani 1 1 d . . .
O26 O -0.16586(5) -0.02299(10) 0.06254(10) 0.0342(5) Uani 1 1 d . . .
O27 O -0.15446(6) -0.18442(11) 0.13445(9) 0.0360(5) Uani 1 1 d . . .
O28 O -0.19148(6) -0.29450(11) 0.07002(10) 0.0395(5) Uani 1 1 d . . .
N1 N -0.20588(7) -0.15602(12) 0.03142(10) 0.0271(5) Uani 1 1 d . . .
C49 C -0.24120(9) -0.03966(17) 0.10687(13) 0.0337(7) Uani 1 1 d . . .
C50 C -0.13135(8) -0.22334(16) 0.01102(14) 0.0329(7) Uani 1 1 d . . .
S3 S 0.03288(2) 0.17614(4) 0.10849(3) 0.03393(16) Uani 1 1 d . . .
S4 S 0.09093(2) 0.07109(4) 0.05133(3) 0.02983(15) Uani 1 1 d . . .
F7 F 0.00389(8) 0.31188(12) 0.05402(11) 0.0904(7) Uani 1 1 d . . .
F8 F 0.07004(9) 0.31577(11) 0.08391(11) 0.1021(9) Uani 1 1 d . . .
F9 F 0.04833(6) 0.25301(11) -0.00900(8) 0.0538(5) Uani 1 1 d . . .
F10 F 0.03850(5) -0.03718(9) 0.09749(9) 0.0452(4) Uani 1 1 d . . .
F11 F 0.09866(6) -0.03846(10) 0.15026(9) 0.0568(5) Uani 1 1 d . . .
F12 F 0.09041(6) -0.08803(9) 0.04653(10) 0.0570(5) Uani 1 1 d . . .
O29 O 0.02679(9) 0.20637(12) 0.17577(11) 0.0592(7) Uani 1 1 d . . .
O30 O -0.00102(6) 0.13366(12) 0.07322(11) 0.0465(6) Uani 1 1 d . . .
O31 O 0.13413(6) 0.07115(13) 0.05093(13) 0.0530(6) Uani 1 1 d . . .
O32 O 0.06735(6) 0.07340(11) -0.01328(9) 0.0376(5) Uani 1 1 d . . .
N2 N 0.07719(7) 0.13532(13) 0.10926(11) 0.0351(6) Uani 1 1 d . . .
C51 C 0.04022(12) 0.27050(17) 0.05701(16) 0.0482(9) Uani 1 1 d . . .
C52 C 0.07879(9) -0.02966(13) 0.08972(14) 0.0321(6) Uani 1 1 d . . .
S5 S 0.317272(19) -0.05418(4) 0.05765(3) 0.02574(14) Uani 1 1 d . . .
S6 S 0.32765(2) -0.21138(3) 0.11590(3) 0.02437(13) Uani 1 1 d . . .
F13 F 0.24820(5) -0.07152(9) 0.12328(10) 0.0489(5) Uani 1 1 d . . .
F14 F 0.29129(6) 0.02005(10) 0.16877(8) 0.0515(5) Uani 1 1 d . . .
F15 F 0.25475(5) 0.04468(9) 0.07394(9) 0.0454(4) Uani 1 1 d . . .
F16 F 0.35720(6) -0.34249(9) 0.05768(9) 0.0458(5) Uani 1 1 d . . .
F17 F 0.40192(6) -0.24521(11) 0.07281(13) 0.0674(6) Uani 1 1 d . . .
F18 F 0.35346(7) -0.23679(10) -0.00907(9) 0.0594(6) Uani 1 1 d . . .
O33 O 0.34471(6) 0.01319(11) 0.05022(10) 0.0385(5) Uani 1 1 d . . .
O34 O 0.29562(6) -0.08736(10) -0.00196(9) 0.0354(5) Uani 1 1 d . . .
O35 O 0.28712(6) -0.23352(10) 0.09059(10) 0.0356(5) Uani 1 1 d . . .
O36 O 0.34233(6) -0.23988(11) 0.18270(10) 0.0371(5) Uani 1 1 d . . .
N3 N 0.34003(6) -0.11812(12) 0.10937(11) 0.0278(5) Uani 1 1 d . . .
C53 C 0.27576(9) -0.01335(16) 0.10887(13) 0.0328(7) Uani 1 1 d . . .
C54 C 0.36234(8) -0.26028(15) 0.05636(15) 0.0324(6) Uani 1 1 d . . .
S7 S 0.02745(2) -0.31895(4) 0.07180(3) 0.02757(14) Uani 1 1 d . . .
S8 S 0.09929(2) -0.39492(4) 0.02678(3) 0.03329(16) Uani 1 1 d . . .
F19 F -0.00824(6) -0.18526(10) 0.02502(8) 0.0463(5) Uani 1 1 d . . .
F20 F -0.01453(6) -0.28579(11) -0.04570(9) 0.0522(5) Uani 1 1 d . . .
F21 F 0.04359(5) -0.22244(11) -0.03279(9) 0.0481(5) Uani 1 1 d . . .
F22 F 0.10533(6) -0.41799(11) 0.16193(9) 0.0514(5) Uani 1 1 d . . .
F23 F 0.09976(9) -0.52772(11) 0.10340(13) 0.0923(9) Uani 1 1 d . . .
F24 F 0.15750(6) -0.45860(14) 0.10683(12) 0.0747(7) Uani 1 1 d . . .
O37 O -0.01127(6) -0.34796(13) 0.09330(11) 0.0438(5) Uani 1 1 d . . .
O38 O 0.05180(6) -0.26957(12) 0.11890(9) 0.0368(5) Uani 1 1 d . . .
O39 O 0.12146(6) -0.31876(12) 0.03314(10) 0.0410(5) Uani 1 1 d . . .
O40 O 0.10721(8) -0.44821(14) -0.03039(11) 0.0589(7) Uani 1 1 d . . .
N4 N 0.05153(7) -0.38947(12) 0.03280(12) 0.0340(6) Uani 1 1 d . . .
C55 C 0.01147(8) -0.24914(16) -0.00030(13) 0.0306(6) Uani 1 1 d . . .
C56 C 0.11676(9) -0.45494(17) 0.10448(15) 0.0408(7) Uani 1 1 d . . .
Li1 Li 0.19326(13) 0.2086(3) 0.3227(2) 0.0275(10) Uani 1 1 d . . .
C1 C 0.22359(11) 0.39091(17) 0.34420(18) 0.0491(9) Uani 1 1 d . . .
H1A H 0.2392 0.4307 0.3739 0.074 Uiso 1 1 calc R . .
H1B H 0.1944 0.4088 0.3376 0.074 Uiso 1 1 calc R . .
H1C H 0.2361 0.3876 0.2987 0.074 Uiso 1 1 calc R . .
C2 C 0.21454(9) 0.31566(19) 0.44545(15) 0.0418(8) Uani 1 1 d . . .
H2A H 0.1870 0.3429 0.4489 0.050 Uiso 1 1 calc R . .
H2B H 0.2356 0.3481 0.4733 0.050 Uiso 1 1 calc R . .
C3 C 0.21258(10) 0.2294(2) 0.47419(15) 0.0453(8) Uani 1 1 d . . .
H3A H 0.2407 0.2038 0.4765 0.054 Uiso 1 1 calc R . .
H3B H 0.2018 0.2298 0.5217 0.054 Uiso 1 1 calc R . .
C4 C 0.17976(10) 0.1015(2) 0.44410(15) 0.0482(9) Uani 1 1 d . . .
H4A H 0.1658 0.0962 0.4888 0.058 Uiso 1 1 calc R . .
H4B H 0.2072 0.0735 0.4489 0.058 Uiso 1 1 calc R . .
C5 C 0.15382(10) 0.0643(2) 0.38689(15) 0.0493(9) Uani 1 1 d . . .
H5A H 0.1521 0.0039 0.3936 0.059 Uiso 1 1 calc R . .
H5B H 0.1251 0.0872 0.3863 0.059 Uiso 1 1 calc R . .
C6 C 0.14932(9) 0.0507(2) 0.26407(15) 0.0446(8) Uani 1 1 d . . .
H6A H 0.1421 -0.0071 0.2721 0.067 Uiso 1 1 calc R . .
H6B H 0.1664 0.0546 0.2232 0.067 Uiso 1 1 calc R . .
H6C H 0.1237 0.0830 0.2557 0.067 Uiso 1 1 calc R . .
C7 C 0.10286(10) 0.2780(3) 0.34876(16) 0.0588(10) Uani 1 1 d . . .
H7A H 0.0774 0.2986 0.3240 0.088 Uiso 1 1 calc R . .
H7B H 0.1145 0.3209 0.3800 0.088 Uiso 1 1 calc R . .
H7C H 0.0961 0.2293 0.3762 0.088 Uiso 1 1 calc R . .
C8 C 0.12683(9) 0.3041(2) 0.23761(14) 0.0443(8) Uani 1 1 d . . .
H8A H 0.1337 0.3626 0.2472 0.053 Uiso 1 1 calc R . .
H8B H 0.0974 0.3006 0.2191 0.053 Uiso 1 1 calc R . .
C9 C 0.15610(9) 0.2683(2) 0.18540(14) 0.0384(7) Uani 1 1 d . . .
H9A H 0.1462 0.2133 0.1696 0.046 Uiso 1 1 calc R . .
H9B H 0.1572 0.3047 0.1441 0.046 Uiso 1 1 calc R . .
C10 C 0.22624(8) 0.22403(16) 0.18072(13) 0.0288(6) Uani 1 1 d . . .
H10A H 0.2342 0.2606 0.1422 0.035 Uiso 1 1 calc R . .
H10B H 0.2152 0.1719 0.1602 0.035 Uiso 1 1 calc R . .
C11 C 0.26352(8) 0.20700(16) 0.22927(12) 0.0265(6) Uani 1 1 d . . .
H11A H 0.2848 0.1749 0.2052 0.032 Uiso 1 1 calc R . .
H11B H 0.2763 0.2591 0.2466 0.032 Uiso 1 1 calc R . .
C12 C 0.27986(8) 0.14088(17) 0.33721(14) 0.0332(7) Uani 1 1 d . . .
H12A H 0.3042 0.1187 0.3144 0.050 Uiso 1 1 calc R . .
H12B H 0.2694 0.0996 0.3693 0.050 Uiso 1 1 calc R . .
H12C H 0.2881 0.1907 0.3634 0.050 Uiso 1 1 calc R . .
O1 O 0.22509(6) 0.31338(11) 0.37610(10) 0.0351(5) Uani 1 1 d . . .
O2 O 0.18509(6) 0.18595(12) 0.42718(9) 0.0351(5) Uani 1 1 d . . .
O3 O 0.17217(6) 0.08201(12) 0.32362(10) 0.0367(5) Uani 1 1 d . . .
O4 O 0.13260(6) 0.25649(13) 0.29961(10) 0.0419(5) Uani 1 1 d . . .
O5 O 0.19595(5) 0.26204(11) 0.21947(9) 0.0282(4) Uani 1 1 d . . .
O6 O 0.24778(5) 0.16082(10) 0.28543(8) 0.0234(4) Uani 1 1 d . . .
Li2 Li 0.44248(14) 0.0158(3) 0.3052(2) 0.0310(11) Uani 1 1 d . . .
C13 C 0.48212(10) -0.15831(18) 0.29356(16) 0.0439(8) Uani 1 1 d . . .
H13A H 0.4942 -0.1980 0.2618 0.066 Uiso 1 1 calc R . .
H13B H 0.4575 -0.1826 0.3139 0.066 Uiso 1 1 calc R . .
H13C H 0.5029 -0.1442 0.3310 0.066 Uiso 1 1 calc R . .
C14 C 0.44734(9) -0.10403(17) 0.19262(14) 0.0340(7) Uani 1 1 d . . .
H14A H 0.4211 -0.1333 0.2022 0.041 Uiso 1 1 calc R . .
H14B H 0.4640 -0.1397 0.1627 0.041 Uiso 1 1 calc R . .
C15 C 0.43762(9) -0.02524(16) 0.15654(13) 0.0320(7) Uani 1 1 d . . .
H15A H 0.4635 0.0018 0.1421 0.038 Uiso 1 1 calc R . .
H15B H 0.4188 -0.0343 0.1146 0.038 Uiso 1 1 calc R . .
C16 C 0.40585(8) 0.10358(15) 0.18334(13) 0.0296(6) Uani 1 1 d . . .
H16A H 0.3852 0.1002 0.1432 0.036 Uiso 1 1 calc R . .
H16B H 0.4306 0.1346 0.1688 0.036 Uiso 1 1 calc R . .
C17 C 0.38698(8) 0.14464(17) 0.24481(14) 0.0324(7) Uani 1 1 d . . .
H17A H 0.3807 0.2030 0.2336 0.039 Uiso 1 1 calc R . .
H17B H 0.3605 0.1168 0.2553 0.039 Uiso 1 1 calc R . .
C18 C 0.39803(8) 0.17342(16) 0.36429(13) 0.0315(7) Uani 1 1 d . . .
H18A H 0.3874 0.2290 0.3542 0.047 Uiso 1 1 calc R . .
H18B H 0.4197 0.1759 0.4023 0.047 Uiso 1 1 calc R . .
H18C H 0.3750 0.1382 0.3783 0.047 Uiso 1 1 calc R . .
C19 C 0.35625(9) -0.0785(2) 0.30788(16) 0.0467(9) Uani 1 1 d . . .
H19A H 0.3354 -0.0980 0.3397 0.070 Uiso 1 1 calc R . .
H19B H 0.3675 -0.1256 0.2828 0.070 Uiso 1 1 calc R . .
H19C H 0.3431 -0.0397 0.2742 0.070 Uiso 1 1 calc R . .
C20 C 0.39713(9) -0.07733(16) 0.41347(13) 0.0310(6) Uani 1 1 d . . .
H20A H 0.4078 -0.1340 0.4073 0.037 Uiso 1 1 calc R . .
H20B H 0.3711 -0.0803 0.4390 0.037 Uiso 1 1 calc R . .
C21 C 0.42917(9) -0.02569(16) 0.45322(14) 0.0346(7) Uani 1 1 d . . .
H21A H 0.4169 0.0279 0.4660 0.041 Uiso 1 1 calc R . .
H21B H 0.4391 -0.0542 0.4966 0.041 Uiso 1 1 calc R . .
C22 C 0.49473(8) 0.03886(16) 0.43675(14) 0.0335(7) Uani 1 1 d . . .
H22A H 0.5079 0.0149 0.4800 0.040 Uiso 1 1 calc R . .
H22B H 0.4832 0.0936 0.4480 0.040 Uiso 1 1 calc R . .
C23 C 0.52586(8) 0.04692(16) 0.38273(15) 0.0340(7) Uani 1 1 d . . .
H23A H 0.5481 0.0863 0.3981 0.041 Uiso 1 1 calc R . .
H23B H 0.5390 -0.0071 0.3739 0.041 Uiso 1 1 calc R . .
C24 C 0.52959(9) 0.08106(18) 0.26326(17) 0.0425(8) Uani 1 1 d . . .
H24A H 0.5557 0.1093 0.2774 0.064 Uiso 1 1 calc R . .
H24B H 0.5150 0.1119 0.2254 0.064 Uiso 1 1 calc R . .
H24C H 0.5358 0.0254 0.2470 0.064 Uiso 1 1 calc R . .
O7 O 0.47031(6) -0.08684(10) 0.25640(9) 0.0295(4) Uani 1 1 d . . .
O8 O 0.41752(6) 0.02376(11) 0.20715(9) 0.0316(5) Uani 1 1 d . . .
O9 O 0.41539(5) 0.14009(11) 0.30330(9) 0.0293(4) Uani 1 1 d . . .
O10 O 0.38924(6) -0.03845(11) 0.34678(9) 0.0329(5) Uani 1 1 d . . .
O11 O 0.46268(6) -0.01339(10) 0.40930(9) 0.0275(4) Uani 1 1 d . . .
O12 O 0.50389(5) 0.07613(10) 0.32109(9) 0.0265(4) Uani 1 1 d . . .
Li3 Li 0.68887(14) 0.2569(3) 0.3297(2) 0.0315(11) Uani 1 1 d . . .
C25 C 0.73608(9) 0.41579(17) 0.28748(14) 0.0357(7) Uani 1 1 d . . .
H25A H 0.7475 0.4698 0.3011 0.054 Uiso 1 1 calc R . .
H25B H 0.7150 0.4225 0.2490 0.054 Uiso 1 1 calc R . .
H25C H 0.7587 0.3803 0.2724 0.054 Uiso 1 1 calc R . .
C26 C 0.74420(8) 0.37562(16) 0.40749(14) 0.0337(7) Uani 1 1 d . . .
H26A H 0.7526 0.4319 0.4224 0.040 Uiso 1 1 calc R . .
H26B H 0.7697 0.3435 0.3987 0.040 Uiso 1 1 calc R . .
C27 C 0.72033(9) 0.33536(16) 0.46175(13) 0.0329(7) Uani 1 1 d . . .
H27A H 0.7385 0.3251 0.5042 0.039 Uiso 1 1 calc R . .
H27B H 0.6966 0.3705 0.4745 0.039 Uiso 1 1 calc R . .
C28 C 0.68121(9) 0.21238(16) 0.47678(12) 0.0314(7) Uani 1 1 d . . .
H28A H 0.6547 0.2412 0.4854 0.038 Uiso 1 1 calc R . .
H28B H 0.6967 0.2032 0.5222 0.038 Uiso 1 1 calc R . .
C29 C 0.67255(9) 0.13161(16) 0.44023(14) 0.0344(7) Uani 1 1 d . . .
H29A H 0.6988 0.1000 0.4366 0.041 Uiso 1 1 calc R . .
H29B H 0.6528 0.0982 0.4666 0.041 Uiso 1 1 calc R . .
C30 C 0.64903(9) 0.07966(18) 0.33152(15) 0.0380(7) Uani 1 1 d . . .
H30A H 0.6335 0.0386 0.3573 0.057 Uiso 1 1 calc R . .
H30B H 0.6763 0.0570 0.3208 0.057 Uiso 1 1 calc R . .
H30C H 0.6333 0.0936 0.2879 0.057 Uiso 1 1 calc R . .
C31 C 0.60515(9) 0.33700(17) 0.35994(15) 0.0362(7) Uani 1 1 d . . .
H31A H 0.5809 0.3685 0.3415 0.054 Uiso 1 1 calc R . .
H31B H 0.6195 0.3680 0.3979 0.054 Uiso 1 1 calc R . .
H31C H 0.5958 0.2839 0.3778 0.054 Uiso 1 1 calc R . .
C32 C 0.61181(8) 0.29244(15) 0.24425(13) 0.0285(6) Uani 1 1 d . . .
H32A H 0.5903 0.3319 0.2264 0.034 Uiso 1 1 calc R . .
H32B H 0.5981 0.2393 0.2539 0.034 Uiso 1 1 calc R . .
C33 C 0.64452(8) 0.28115(15) 0.19245(13) 0.0264(6) Uani 1 1 d . . .
H33A H 0.6323 0.2557 0.1491 0.032 Uiso 1 1 calc R . .
H33B H 0.6569 0.3349 0.1805 0.032 Uiso 1 1 calc R . .
C34 C 0.71205(8) 0.21940(15) 0.18768(12) 0.0250(6) Uani 1 1 d . . .
H34A H 0.7247 0.2739 0.1792 0.030 Uiso 1 1 calc R . .
H34B H 0.7054 0.1928 0.1419 0.030 Uiso 1 1 calc R . .
C35 C 0.74192(8) 0.16691(15) 0.23085(14) 0.0293(6) Uani 1 1 d . . .
H35A H 0.7313 0.1097 0.2333 0.035 Uiso 1 1 calc R . .
H35B H 0.7696 0.1658 0.2101 0.035 Uiso 1 1 calc R . .
C36 C 0.77565(9) 0.16164(19) 0.34253(16) 0.0412(8) Uani 1 1 d . . .
H36A H 0.7985 0.1423 0.3146 0.062 Uiso 1 1 calc R . .
H36B H 0.7627 0.1145 0.3650 0.062 Uiso 1 1 calc R . .
H36C H 0.7867 0.2000 0.3784 0.062 Uiso 1 1 calc R . .
O13 O 0.71720(5) 0.37888(11) 0.34598(9) 0.0301(4) Uani 1 1 d . . .
O14 O 0.70540(6) 0.25930(11) 0.43221(9) 0.0293(4) Uani 1 1 d . . .
O15 O 0.65475(6) 0.15057(10) 0.37232(9) 0.0288(4) Uani 1 1 d . . .
O16 O 0.63291(5) 0.32354(10) 0.30602(9) 0.0248(4) Uani 1 1 d . . .
O17 O 0.67557(5) 0.22871(10) 0.22445(8) 0.0231(4) Uani 1 1 d . . .
O18 O 0.74523(6) 0.20239(11) 0.29839(9) 0.0288(4) Uani 1 1 d . . .
Li4 Li 0.43752(13) -0.5440(3) 0.3116(2) 0.0305(11) Uani 1 1 d . . .
C37 C 0.52579(9) -0.4641(2) 0.28461(18) 0.0508(9) Uani 1 1 d . . .
H37A H 0.5524 -0.4472 0.3078 0.076 Uiso 1 1 calc R . .
H37B H 0.5121 -0.4160 0.2625 0.076 Uiso 1 1 calc R . .
H37C H 0.5310 -0.5056 0.2489 0.076 Uiso 1 1 calc R . .
C38 C 0.50146(9) -0.45273(17) 0.39877(14) 0.0363(7) Uani 1 1 d . . .
H38A H 0.4913 -0.3957 0.3906 0.044 Uiso 1 1 calc R . .
H38B H 0.5307 -0.4503 0.4184 0.044 Uiso 1 1 calc R . .
C39 C 0.47465(8) -0.49597(16) 0.44747(13) 0.0308(7) Uani 1 1 d . . .
H39A H 0.4866 -0.5506 0.4600 0.037 Uiso 1 1 calc R . .
H39B H 0.4723 -0.4634 0.4908 0.037 Uiso 1 1 calc R . .
C40 C 0.40486(8) -0.54931(17) 0.45046(13) 0.0327(7) Uani 1 1 d . . .
H40A H 0.3994 -0.5200 0.4944 0.039 Uiso 1 1 calc R . .
H40B H 0.4155 -0.6051 0.4623 0.039 Uiso 1 1 calc R . .
C41 C 0.36609(8) -0.55493(17) 0.40545(14) 0.0339(7) Uani 1 1 d . . .
H41A H 0.3449 -0.5882 0.4285 0.041 Uiso 1 1 calc R . .
H41B H 0.3544 -0.4993 0.3959 0.041 Uiso 1 1 calc R . .
C42 C 0.34210(9) -0.5978(2) 0.29429(16) 0.0488(9) Uani 1 1 d . . .
H42A H 0.3182 -0.6211 0.3175 0.073 Uiso 1 1 calc R . .
H42B H 0.3490 -0.6332 0.2550 0.073 Uiso 1 1 calc R . .
H42C H 0.3350 -0.5425 0.2769 0.073 Uiso 1 1 calc R . .
C43 C 0.40599(12) -0.36392(19) 0.2959(2) 0.0645(11) Uani 1 1 d . . .
H43A H 0.3917 -0.3250 0.2638 0.097 Uiso 1 1 calc R . .
H43B H 0.4341 -0.3432 0.3090 0.097 Uiso 1 1 calc R . .
H43C H 0.3900 -0.3699 0.3379 0.097 Uiso 1 1 calc R . .
C44 C 0.41927(11) -0.4352(2) 0.18991(19) 0.0654(11) Uani 1 1 d . . .
H44A H 0.4470 -0.4091 0.1856 0.078 Uiso 1 1 calc R . .
H44B H 0.3980 -0.4022 0.1631 0.078 Uiso 1 1 calc R . .
C45 C 0.41969(13) -0.5217(3) 0.16342(16) 0.0678(13) Uani 1 1 d . . .
H45A H 0.3915 -0.5465 0.1641 0.081 Uiso 1 1 calc R . .
H45B H 0.4290 -0.5234 0.1150 0.081 Uiso 1 1 calc R . .
C46 C 0.45179(12) -0.6526(2) 0.19304(18) 0.0611(10) Uani 1 1 d . . .
H46A H 0.4240 -0.6795 0.1919 0.073 Uiso 1 1 calc R . .
H46B H 0.4641 -0.6605 0.1471 0.073 Uiso 1 1 calc R . .
C47 C 0.47862(10) -0.6864(2) 0.24776(19) 0.0531(9) Uani 1 1 d . . .
H47A H 0.4818 -0.7465 0.2409 0.064 Uiso 1 1 calc R . .
H47B H 0.5066 -0.6606 0.2475 0.064 Uiso 1 1 calc R . .
C48 C 0.48508(10) -0.70108(19) 0.36992(18) 0.0470(9) Uani 1 1 d . . .
H48A H 0.4926 -0.7587 0.3615 0.070 Uiso 1 1 calc R . .
H48B H 0.4691 -0.6976 0.4121 0.070 Uiso 1 1 calc R . .
H48C H 0.5106 -0.6680 0.3762 0.070 Uiso 1 1 calc R . .
O19 O 0.49939(6) -0.49811(11) 0.33504(9) 0.0327(5) Uani 1 1 d . . .
O20 O 0.43445(6) -0.50533(11) 0.41234(9) 0.0300(4) Uani 1 1 d . . .
O21 O 0.37707(6) -0.59293(11) 0.34262(10) 0.0312(5) Uani 1 1 d . . .
O22 O 0.40919(6) -0.44073(13) 0.26306(10) 0.0414(5) Uani 1 1 d . . .
O23 O 0.44793(7) -0.56409(14) 0.20889(11) 0.0463(6) Uani 1 1 d . . .
O24 O 0.46043(6) -0.67076(12) 0.31202(11) 0.0390(5) Uani 1 1 d . . .
